data_4027347
loop_
_publ_author_name
'Christian Br\"uckner'
'Junichi Ogikubo'
'Jason R. McCarthy'
'Joshua Akhigbe'
'Michael A. Hyland'
'Pedro Daddario'
'Jill L. Worlinsky'
'Matthias Zeller'
'James T. Engle'
'Christopher J. Ziegler'
'Matthew J. Ranaghan'
'Megan N. Sandberg'
'Robert R. Birge'

_publ_section_title
;
 meso-Arylporpholactones and their Reduction Products
;
_journal_name_full 'Journal of Organic Chemistry'
_journal_page_first 6480
_journal_page_last 6494
_journal_paper_doi 10.1021/jo300963m
_journal_volume 77
_journal_year 2012
_chemical_formula_moiety 'C44 H32 N4 O2, 0.5(H2 O)'
_chemical_formula_sum 'C44 H33 N4 O2.5'
_chemical_formula_weight 657.74
_chemical_name_systematic
; 
 ? 
;
_space_group_IT_number 87
_symmetry_cell_setting tetragonal
_symmetry_space_group_name_Hall '-I 4'
_symmetry_space_group_name_H-M 'I 4/m'
_atom_sites_solution_hydrogens geom
_atom_sites_solution_primary direct
_atom_sites_solution_secondary difmap
_audit_creation_method SHELXL-97
_cell_angle_alpha 90.00
_cell_angle_beta 90.00
_cell_angle_gamma 90.00
_cell_formula_units_Z 2
_cell_length_a 13.460(3)
_cell_length_b 13.460(3)
_cell_length_c 9.7678(18)
_cell_measurement_reflns_used 3558
_cell_measurement_temperature 100(2)
_cell_measurement_theta_max 27.01
_cell_measurement_theta_min 2.58
_cell_volume 1769.6(6)
_computing_cell_refinement 'Bruker SAINT'
_computing_data_collection 'Bruker APEX2'
_computing_data_reduction 'Bruker SAINT'
_computing_molecular_graphics 'SHELXTL 6.14'
_computing_publication_material 'SHELXTL 6.14'
_computing_structure_refinement
;  
SHELXLE Rev548, Shelxle (H\"ubschle et al., 2011)
;
_computing_structure_solution 'SHELXS-97 (Sheldrick, 1990)'
_diffrn_ambient_temperature 100(2)
_diffrn_measured_fraction_theta_full 0.998
_diffrn_measured_fraction_theta_max 0.998
_diffrn_measurement_device_type 'Bruker APEX-II CCD'
_diffrn_measurement_method '\f and \w scans'
_diffrn_radiation_monochromator graphite
_diffrn_radiation_source 'fine-focus sealed tube'
_diffrn_radiation_type MoK\a
_diffrn_radiation_wavelength 0.71073
_diffrn_reflns_av_R_equivalents 0.0268
_diffrn_reflns_av_sigmaI/netI 0.0183
_diffrn_reflns_limit_h_max 17
_diffrn_reflns_limit_h_min -17
_diffrn_reflns_limit_k_max 17
_diffrn_reflns_limit_k_min -17
_diffrn_reflns_limit_l_max 12
_diffrn_reflns_limit_l_min -12
_diffrn_reflns_number 7481
_diffrn_reflns_theta_full 27.12
_diffrn_reflns_theta_max 27.12
_diffrn_reflns_theta_min 2.14
_exptl_absorpt_coefficient_mu 0.078
_exptl_absorpt_correction_T_max 0.7455
_exptl_absorpt_correction_T_min 0.6620
_exptl_absorpt_correction_type multi-scan
_exptl_absorpt_process_details 'SADABS; [Sheldrick, G. M. (2004)]'
_exptl_crystal_colour yellow
_exptl_crystal_density_diffrn 1.234
_exptl_crystal_description block
_exptl_crystal_F_000 702
_exptl_crystal_size_max 0.38
_exptl_crystal_size_mid 0.22
_exptl_crystal_size_min 0.18
_refine_diff_density_max 0.309
_refine_diff_density_min -0.182
_refine_diff_density_rms 0.040
_refine_ls_extinction_method none
_refine_ls_goodness_of_fit_ref 1.051
_refine_ls_hydrogen_treatment mixed
_refine_ls_matrix_type full
_refine_ls_number_parameters 95
_refine_ls_number_reflns 1046
_refine_ls_number_restraints 1
_refine_ls_restrained_S_all 1.050
_refine_ls_R_factor_all 0.0646
_refine_ls_R_factor_gt 0.0531
_refine_ls_shift/su_max 0.000
_refine_ls_shift/su_mean 0.000
_refine_ls_structure_factor_coef Fsqd
_refine_ls_weighting_details 'calc w=1/[\s^2^(Fo^2^)+(0.0901P)^2^+0.8333P] where P=(Fo^2^+2Fc^2^)/3'
_refine_ls_weighting_scheme calc
_refine_ls_wR_factor_gt 0.1530
_refine_ls_wR_factor_ref 0.1651
_reflns_number_gt 832
_reflns_number_total 1046
_reflns_threshold_expression I>2\s(I)
_cod_data_source_file jo300963m_si_005.cif
_cod_data_source_block omeoxazole
_cod_original_formula_sum 'C44 H33 N4 O2.50'
_cod_database_code 4027347

loop_
_symmetry_equiv_pos_as_xyz
'x, y, z'
'-y, x, z'
'-x, -y, z'
'y, -x, z'
'x+1/2, y+1/2, z+1/2'
'-y+1/2, x+1/2, z+1/2'
'-x+1/2, -y+1/2, z+1/2'
'y+1/2, -x+1/2, z+1/2'
'-x, -y, -z'
'y, -x, -z'
'x, y, -z'
'-y, x, -z'
'-x+1/2, -y+1/2, -z+1/2'
'y+1/2, -x+1/2, -z+1/2'
'x+1/2, y+1/2, -z+1/2'
'-y+1/2, x+1/2, -z+1/2'

loop_
_atom_site_label
_atom_site_type_symbol
_atom_site_fract_x
_atom_site_fract_y
_atom_site_fract_z
_atom_site_U_iso_or_equiv
_atom_site_adp_type
_atom_site_occupancy
_atom_site_symmetry_multiplicity
_atom_site_calc_flag
_atom_site_refinement_flags
_atom_site_disorder_assembly
_atom_site_disorder_group
C1 C 0.62754(16) 0.31151(16) 0.0000 0.0452(5) Uani 1 2 d S . .
C2 C 0.6211(11) 0.2009(7) 0.0000 0.0522(17) Uani 0.75 2 d SP A 1
H2 H 0.6740 0.1542 0.0000 0.063 Uiso 0.75 2 calc SPR A 1
C3 C 0.52192(17) 0.18241(16) 0.0000 0.0516(6) Uani 0.75 2 d SP A 1
H3 H 0.4927 0.1182 0.0000 0.062 Uiso 0.75 2 calc SPR A 1
O3 O 0.5000 0.0000 0.2500 0.075(3) Uani 0.25 4 d SPD B 1
H3C H 0.505(19) -0.059(6) 0.22(2) 0.090 Uiso 0.125 1 d PD C 1
O1 O 0.624(2) 0.2197(17) -0.008(7) 0.0522(17) Uani 0.125 1 d P A -2
C3B C 0.52192(17) 0.18241(16) 0.0000 0.0516(6) Uani 0.25 2 d SP A -2
H3B H 0.5031 0.1359 -0.0755 0.062 Uiso 0.125 1 calc PR A -2
O2 O 0.5143(8) 0.1426(8) 0.1285(14) 0.074(3) Uani 0.125 1 d P A -2
C10 C 0.5678(16) 0.0462(11) 0.154(2) 0.082(5) Uani 0.125 1 d P A -2
H10A H 0.5549 0.0003 0.0784 0.123 Uiso 0.125 1 calc PR A -2
H10B H 0.5438 0.0168 0.2399 0.123 Uiso 0.125 1 calc PR A -2
H10C H 0.6393 0.0587 0.1611 0.123 Uiso 0.125 1 calc PR A -2
C4 C 0.46757(16) 0.27491(15) 0.0000 0.0451(5) Uani 1 2 d S . .
C5 C 0.36455(16) 0.28257(15) 0.0000 0.0450(5) Uani 1 2 d S A .
C6 C 0.30523(15) 0.18801(16) 0.0000 0.0477(6) Uani 1 2 d S . .
C7 C 0.27867(17) 0.14271(15) 0.1201(2) 0.0734(7) Uani 1 1 d . A .
H7 H 0.2976 0.1717 0.2048 0.088 Uiso 1 1 calc R . .
C8 C 0.22428(17) 0.05458(16) 0.1196(3) 0.0805(7) Uani 1 1 d . . .
H8 H 0.2055 0.0248 0.2039 0.097 Uiso 1 1 calc R A .
C9 C 0.19806(18) 0.01101(18) 0.0000 0.0649(8) Uani 1 2 d S . .
H9 H 0.1617 -0.0495 0.0000 0.078 Uiso 1 2 calc SR . .
N1 N 0.53454(12) 0.35147(13) 0.0000 0.0438(5) Uani 1 2 d S A .
H1 H 0.5201 0.4152 0.0000 0.053 Uiso 0.50 2 calc SPR . .

loop_
_atom_site_aniso_label
_atom_site_aniso_U_11
_atom_site_aniso_U_22
_atom_site_aniso_U_33
_atom_site_aniso_U_23
_atom_site_aniso_U_13
_atom_site_aniso_U_12
C1 0.0420(11) 0.0408(11) 0.0529(12) 0.000 0.000 0.0008(8)
C2 0.0491(13) 0.036(4) 0.071(4) 0.000 0.000 0.006(3)
C3 0.0502(12) 0.0368(11) 0.0680(15) 0.000 0.000 -0.0017(9)
O3 0.078(5) 0.078(5) 0.069(7) 0.000 0.000 0.000
O1 0.0491(13) 0.036(4) 0.071(4) 0.000 0.000 0.006(3)
C3B 0.0502(12) 0.0368(11) 0.0680(15) 0.000 0.000 -0.0017(9)
O2 0.066(6) 0.057(6) 0.099(9) -0.014(6) 0.005(6) 0.009(5)
C10 0.109(14) 0.051(8) 0.086(12) -0.002(8) 0.022(11) 0.028(9)
C4 0.0439(11) 0.0384(11) 0.0531(12) 0.000 0.000 -0.0006(8)
C5 0.0433(11) 0.0397(11) 0.0520(12) 0.000 0.000 -0.0023(9)
C6 0.0390(11) 0.0389(11) 0.0652(14) 0.000 0.000 0.0007(8)
C7 0.0889(15) 0.0638(12) 0.0674(13) 0.0058(9) -0.0016(10) -0.0300(10)
C8 0.0836(14) 0.0672(12) 0.0908(17) 0.0200(11) -0.0026(12) -0.0275(10)
C9 0.0418(12) 0.0397(12) 0.113(2) 0.000 0.000 -0.0017(9)
N1 0.0382(9) 0.0400(9) 0.0532(10) 0.000 0.000 -0.0010(7)

loop_
_atom_type_symbol
_atom_type_description
_atom_type_scat_dispersion_real
_atom_type_scat_dispersion_imag
_atom_type_scat_source
C C 0.0033 0.0016 'International Tables Vol C Tables 4.2.6.8 and 6.1.1.4'
H H 0.0000 0.0000 'International Tables Vol C Tables 4.2.6.8 and 6.1.1.4'
N N 0.0061 0.0033 'International Tables Vol C Tables 4.2.6.8 and 6.1.1.4'
O O 0.0106 0.0060 'International Tables Vol C Tables 4.2.6.8 and 6.1.1.4'

loop_
_geom_angle_atom_site_label_1
_geom_angle_atom_site_label_2
_geom_angle_atom_site_label_3
_geom_angle
_geom_angle_site_symmetry_1
_geom_angle_site_symmetry_3
O1 C1 N1 110.7(15) 11 .
O1 C1 N1 110.7(15) . .
O1 C1 C5 123.0(15) 11 2_655
O1 C1 C5 123.0(15) . 2_655
N1 C1 C5 126.21(19) . 2_655
N1 C1 C2 109.9(6) . .
C5 C1 C2 123.9(6) 2_655 .
C3 C2 C1 103.9(8) . .
C3 C2 H2 128.0 . .
C1 C2 H2 128.0 . .
C2 C3 C4 109.9(4) . .
C2 C3 H3 125.1 . .
C4 C3 H3 125.1 . .
O2 C10 H10A 109.5 . .
O2 C10 H10B 109.5 . .
H10A C10 H10B 109.5 . .
O2 C10 H10C 109.5 . .
H10A C10 H10C 109.5 . .
H10B C10 H10C 109.5 . .
N1 C4 C5 126.93(19) . .
N1 C4 C3 108.38(18) . .
C5 C4 C3 124.69(19) . .
C4 C5 C1 124.79(19) . 10_565
C4 C5 C6 117.85(19) . .
C1 C5 C6 117.36(19) 10_565 .
C7 C6 C7 117.9(2) . 11
C7 C6 C5 121.06(11) . .
C7 C6 C5 121.06(11) 11 .
C6 C7 C8 120.9(2) . .
C6 C7 H7 119.6 . .
C8 C7 H7 119.6 . .
C9 C8 C7 120.6(2) . .
C9 C8 H8 119.7 . .
C7 C8 H8 119.7 . .
C8 C9 C8 119.3(2) 11 .
C8 C9 H9 120.4 11 .
C8 C9 H9 120.4 . .
C1 N1 C4 107.93(17) . .
C1 N1 H1 126.0 . .
C4 N1 H1 126.0 . .

loop_
_geom_bond_atom_site_label_1
_geom_bond_atom_site_label_2
_geom_bond_distance
_geom_bond_site_symmetry_2
C1 O1 1.24(2) 11
C1 O1 1.24(2) .
C1 N1 1.362(3) .
C1 C5 1.405(3) 2_655
C1 C2 1.491(9) .
C2 C3 1.358(15) .
C2 H2 0.9500 .
C3 C4 1.444(3) .
C3 H3 0.9500 .
O3 H3C 0.84(2) .
O2 C10 1.505(18) .
C10 H10A 0.9800 .
C10 H10B 0.9800 .
C10 H10C 0.9800 .
C4 N1 1.369(3) .
C4 C5 1.390(3) .
C5 C1 1.405(3) 10_565
C5 C6 1.503(3) .
C6 C7 1.369(2) .
C6 C7 1.369(2) 11
C7 C8 1.394(3) .
C7 H7 0.9500 .
C8 C9 1.354(3) .
C8 H8 0.9500 .
C9 C8 1.354(3) 11
C9 H9 0.9500 .
N1 H1 0.8800 .

loop_
_geom_torsion_atom_site_label_1
_geom_torsion_atom_site_label_2
_geom_torsion_atom_site_label_3
_geom_torsion_atom_site_label_4
_geom_torsion
_geom_torsion_site_symmetry_1
_geom_torsion_site_symmetry_4
N1 C1 C2 C3 0.0 . .
C5 C1 C2 C3 180.0 2_655 .
C1 C2 C3 C4 0.0 . .
C2 C3 C4 N1 0.0 . .
C2 C3 C4 C5 180.0 . .
N1 C4 C5 C1 0.0 . 10_565
C3 C4 C5 C1 180.0 . 10_565
N1 C4 C5 C6 180.0 . .
C3 C4 C5 C6 0.0 . .
C4 C5 C6 C7 89.0(2) . .
C1 C5 C6 C7 -91.0(2) 10_565 .
C4 C5 C6 C7 -89.0(2) . 11
C1 C5 C6 C7 91.0(2) 10_565 11
C7 C6 C7 C8 -1.5(4) 11 .
C5 C6 C7 C8 -179.5(2) . .
C6 C7 C8 C9 1.2(4) . .
C7 C8 C9 C8 -0.7(4) . 11
O1 C1 N1 C4 -4(3) 11 .
O1 C1 N1 C4 4(3) . .
C5 C1 N1 C4 180.0 2_655 .
C2 C1 N1 C4 0.0 . .
C5 C4 N1 C1 180.0 . .
C3 C4 N1 C1 0.0 . .
